data_7201021
loop_
_publ_author_name
'Zhang, Daopeng'
'Wang, Hailong'
'Tian, Laijin'
'Jiang, Jianzhuang'
'Ni, Zhong-Hai'

_publ_section_title
;
 Rational design of cyanide-bridged heterometallic M(I)--Mn(II) (M =
 Ag, Au) one-dimensional chain complexes: synthesis, crystal structures
 and magnetic properties
;
_journal_issue 11
_journal_name_full CrystEngComm
_journal_page_first 2447
_journal_paper_doi 10.1039/b903174j
_journal_volume 11
_journal_year 2009
_chemical_formula_sum 'C19 H24 Ag2 Mn N7 O3.5'
_chemical_formula_weight 677.13
_chemical_name_systematic
;
?
;
_space_group_IT_number 70
_symmetry_cell_setting orthorhombic
_symmetry_space_group_name_Hall '-F 2uv 2vw'
_symmetry_space_group_name_H-M 'F d d d :2'
_atom_sites_solution_hydrogens geom
_atom_sites_solution_primary direct
_atom_sites_solution_secondary difmap
_audit_creation_method SHELXL-97
_cell_angle_alpha 90.00
_cell_angle_beta 90.00
_cell_angle_gamma 90.00
_cell_formula_units_Z 16
_cell_length_a 10.6783(7)
_cell_length_b 20.0234(16)
_cell_length_c 50.001(3)
_cell_measurement_temperature 293(2)
_cell_volume 10691.0(13)
_computing_cell_refinement 'Bruker SMART'
_computing_data_collection 'Bruker SMART'
_computing_data_reduction 'Bruker SAINT'
_computing_molecular_graphics 'Bruker SHELXTL'
_computing_publication_material 'Bruker SHELXTL'
_computing_structure_refinement 'SHELXL-97 (Sheldrick, 1997)'
_computing_structure_solution 'SHELXS-97 (Sheldrick, 1990)'
_diffrn_ambient_temperature 293(2)
_diffrn_measured_fraction_theta_full 1.000
_diffrn_measured_fraction_theta_max 1.000
_diffrn_measurement_device_type 'CCD area detector'
_diffrn_measurement_method 'phi and omega scans'
_diffrn_radiation_monochromator graphite
_diffrn_radiation_source 'fine-focus sealed tube'
_diffrn_radiation_type MoK\a
_diffrn_radiation_wavelength 0.71073
_diffrn_reflns_av_R_equivalents 0.0248
_diffrn_reflns_av_sigmaI/netI 0.0183
_diffrn_reflns_limit_h_max 12
_diffrn_reflns_limit_h_min -12
_diffrn_reflns_limit_k_max 23
_diffrn_reflns_limit_k_min -20
_diffrn_reflns_limit_l_max 55
_diffrn_reflns_limit_l_min -59
_diffrn_reflns_number 12699
_diffrn_reflns_theta_full 25.01
_diffrn_reflns_theta_max 25.01
_diffrn_reflns_theta_min 2.19
_exptl_absorpt_coefficient_mu 1.949
_exptl_absorpt_correction_T_max 0.7456
_exptl_absorpt_correction_T_min 0.5833
_exptl_absorpt_correction_type multi-scan
_exptl_absorpt_process_details sadabs
_exptl_crystal_colour yellow
_exptl_crystal_density_diffrn 1.683
_exptl_crystal_density_method 'not measured'
_exptl_crystal_description block
_exptl_crystal_F_000 5344
_exptl_crystal_size_max 0.31
_exptl_crystal_size_mid 0.29
_exptl_crystal_size_min 0.16
_refine_diff_density_max 1.051
_refine_diff_density_min -0.535
_refine_diff_density_rms 0.107
_refine_ls_extinction_method none
_refine_ls_goodness_of_fit_ref 1.049
_refine_ls_hydrogen_treatment none
_refine_ls_matrix_type full
_refine_ls_number_parameters 189
_refine_ls_number_reflns 2373
_refine_ls_number_restraints 0
_refine_ls_restrained_S_all 1.049
_refine_ls_R_factor_all 0.0558
_refine_ls_R_factor_gt 0.0460
_refine_ls_shift/su_max 0.001
_refine_ls_shift/su_mean 0.000
_refine_ls_structure_factor_coef Fsqd
_refine_ls_weighting_details 'calc w=1/[\s^2^(Fo^2^)+(0.1000P)^2^+95.0038P] where P=(Fo^2^+2Fc^2^)/3'
_refine_ls_weighting_scheme calc
_refine_ls_wR_factor_gt 0.1587
_refine_ls_wR_factor_ref 0.1728
_reflns_number_gt 1905
_reflns_number_total 2373
_reflns_threshold_expression >2sigma(I)
_cod_data_source_file b903174j.txt
_cod_data_source_block 4
_cod_original_sg_symbol_H-M Fddd
_cod_original_formula_sum 'C19 H24 Ag2 Mn N7 O3.50'
_cod_database_code 7201021

loop_
_symmetry_equiv_pos_as_xyz
'x, y, z'
'-x+3/4, -y+3/4, z'
'-x+3/4, y, -z+3/4'
'x, -y+3/4, -z+3/4'
'x, y+1/2, z+1/2'
'-x+3/4, -y+5/4, z+1/2'
'-x+3/4, y+1/2, -z+5/4'
'x, -y+5/4, -z+5/4'
'x+1/2, y, z+1/2'
'-x+5/4, -y+3/4, z+1/2'
'-x+5/4, y, -z+5/4'
'x+1/2, -y+3/4, -z+5/4'
'x+1/2, y+1/2, z'
'-x+5/4, -y+5/4, z'
'-x+5/4, y+1/2, -z+3/4'
'x+1/2, -y+5/4, -z+3/4'
'-x, -y, -z'
'x-3/4, y-3/4, -z'
'x-3/4, -y, z-3/4'
'-x, y-3/4, z-3/4'
'-x, -y+1/2, -z+1/2'
'x-3/4, y-1/4, -z+1/2'
'x-3/4, -y+1/2, z-1/4'
'-x, y-1/4, z-1/4'
'-x+1/2, -y, -z+1/2'
'x-1/4, y-3/4, -z+1/2'
'x-1/4, -y, z-1/4'
'-x+1/2, y-3/4, z-1/4'
'-x+1/2, -y+1/2, -z'
'x-1/4, y-1/4, -z'
'x-1/4, -y+1/2, z-3/4'
'-x+1/2, y-1/4, z-3/4'

loop_
_atom_site_label
_atom_site_type_symbol
_atom_site_fract_x
_atom_site_fract_y
_atom_site_fract_z
_atom_site_U_iso_or_equiv
_atom_site_adp_type
_atom_site_occupancy
_atom_site_symmetry_multiplicity
_atom_site_calc_flag
_atom_site_refinement_flags
_atom_site_disorder_assembly
_atom_site_disorder_group
Ag1 Ag 0.3750 0.3750 0.060151(12) 0.0595(3) Uani 1 2 d S . .
Ag2 Ag 0.4777(3) 0.5087(2) 0.02927(11) 0.0911(10) Uani 0.50 1 d P . .
Mn1 Mn 0.8750 0.3750 0.059272(19) 0.0383(3) Uani 1 2 d S . .
O1 O 0.8951(4) 0.3083(2) 0.09551(8) 0.0581(10) Uani 1 1 d . . .
O2 O 0.1250 0.1250 0.1250 0.275(17) Uani 1 4 d S . .
H2 H 0.0722 0.1054 0.1151 0.330 Uiso 0.50 1 d PR . .
O3 O 0.167(2) 0.5486(12) 0.1057(5) 0.224(11) Uani 0.50 1 d P . .
H3C H 0.2433 0.5488 0.1012 0.268 Uiso 0.50 1 d PR . .
H3D H 0.1409 0.5888 0.1058 0.268 Uiso 0.50 1 d PR . .
N1 N 0.6689(5) 0.3558(3) 0.06155(9) 0.0562(12) Uani 1 1 d . . .
N2 N 0.4335(14) 0.5539(6) 0.0895(2) 0.103(4) Uani 0.656(11) 1 d P A 1
N2' N 0.520(5) 0.476(3) -0.0324(11) 0.10(2) Uani 0.344(11) 1 d P . 2
N3 N 0.8750 0.3750 0.01490(12) 0.0422(13) Uani 1 2 d S . .
N4 N 0.9162(4) 0.2711(2) 0.04460(9) 0.0499(10) Uani 1 1 d . . .
C1 C 0.5640(6) 0.3608(3) 0.06125(11) 0.0509(13) Uani 1 1 d . B .
C2 C 0.4444(15) 0.5398(7) 0.0692(4) 0.108(5) Uani 0.656(11) 1 d P A 1
C2' C 0.510(4) 0.4875(18) -0.0095(8) 0.107(18) Uani 0.344(11) 1 d P . 2
C3 C 0.8968(4) 0.3175(3) 0.00201(10) 0.0449(11) Uani 1 1 d . B .
C4 C 0.8979(5) 0.3161(3) -0.02576(12) 0.0579(14) Uani 1 1 d . . .
H4 H 0.9137 0.2765 -0.0349 0.070 Uiso 1 1 calc R B .
C5 C 0.8750 0.3750 -0.03958(18) 0.065(2) Uani 1 2 d S . .
H5 H 0.8750 0.3750 -0.0582 0.078 Uiso 1 2 calc SR . .
C6 C 0.9189(5) 0.2585(3) 0.01983(11) 0.0480(12) Uani 1 1 d . B .
C7 C 0.9396(6) 0.1911(3) 0.00772(13) 0.0660(15) Uani 1 1 d . . .
H7A H 0.9678 0.1607 0.0213 0.099 Uiso 1 1 calc R B .
H7B H 1.0017 0.1943 -0.0061 0.099 Uiso 1 1 calc R . .
H7C H 0.8625 0.1751 0.0002 0.099 Uiso 1 1 calc R . .
C8 C 0.9337(7) 0.2201(3) 0.06514(12) 0.0649(16) Uani 1 1 d . B .
H8A H 0.9960 0.1880 0.0593 0.078 Uiso 0.761(18) 1 calc PR B 1
H8B H 0.8556 0.1965 0.0682 0.078 Uiso 0.761(18) 1 calc PR B 1
H8C H 1.0213 0.2152 0.0695 0.078 Uiso 0.239(18) 1 d PR B 2
H8D H 0.9019 0.1772 0.0592 0.078 Uiso 0.239(18) 1 d PR B 2
C9 C 0.9767(9) 0.2535(4) 0.09103(16) 0.065(3) Uani 0.761(18) 1 d P B 1
H9A H 0.9722 0.2223 0.1058 0.078 Uiso 0.761(18) 1 calc PR B 1
H9B H 1.0625 0.2689 0.0893 0.078 Uiso 0.761(18) 1 calc PR B 1
C9' C 0.859(3) 0.2453(13) 0.0898(5) 0.065(9) Uani 0.239(18) 1 d P B 2
H9'1 H 0.7701 0.2444 0.0859 0.079 Uiso 0.239(18) 1 calc PR B 2
H9'2 H 0.8749 0.2165 0.1050 0.079 Uiso 0.239(18) 1 calc PR B 2
C10 C 0.9086(11) 0.3453(4) 0.11938(14) 0.094(3) Uani 1 1 d . . .
H10A H 0.8809 0.3181 0.1343 0.113 Uiso 1 1 calc R . .
H10B H 0.9966 0.3553 0.1221 0.113 Uiso 1 1 calc R . .

loop_
_atom_site_aniso_label
_atom_site_aniso_U_11
_atom_site_aniso_U_22
_atom_site_aniso_U_33
_atom_site_aniso_U_23
_atom_site_aniso_U_13
_atom_site_aniso_U_12
Ag1 0.0309(4) 0.0934(6) 0.0541(5) 0.000 0.000 0.0083(3)
Ag2 0.0706(11) 0.0693(12) 0.133(3) 0.0132(12) -0.0135(12) -0.0050(7)
Mn1 0.0310(6) 0.0430(6) 0.0408(6) 0.000 0.000 0.0049(4)
O1 0.067(2) 0.061(2) 0.046(2) 0.0033(17) -0.0011(17) 0.0104(19)
O2 0.28(4) 0.16(2) 0.39(5) 0.000 0.000 0.000
O3 0.22(2) 0.23(3) 0.22(2) 0.022(19) -0.01(2) 0.07(2)
N1 0.036(3) 0.070(3) 0.063(3) -0.002(2) 0.002(2) 0.006(2)
N2 0.149(11) 0.092(8) 0.068(6) 0.027(6) 0.011(7) 0.005(7)
N2' 0.15(4) 0.09(4) 0.07(2) 0.03(2) 0.011(18) 0.01(2)
N3 0.031(3) 0.050(3) 0.045(3) 0.000 0.000 0.002(2)
N4 0.050(3) 0.046(2) 0.053(3) 0.0018(19) 0.001(2) 0.0074(19)
C1 0.034(3) 0.063(3) 0.055(3) -0.003(2) 0.001(2) 0.006(2)
C2 0.104(11) 0.076(8) 0.145(14) 0.050(10) -0.009(11) 0.007(7)
C2' 0.10(2) 0.08(3) 0.14(5) 0.05(3) -0.01(3) 0.007(17)
C3 0.028(2) 0.056(3) 0.050(3) -0.007(2) 0.0012(19) -0.002(2)
C4 0.051(3) 0.068(4) 0.055(3) -0.014(3) 0.001(2) -0.002(3)
C5 0.060(5) 0.087(6) 0.048(5) 0.000 0.000 -0.011(4)
C6 0.038(3) 0.048(3) 0.058(3) -0.003(2) 0.003(2) 0.003(2)
C7 0.067(4) 0.057(3) 0.074(4) -0.016(3) 0.005(3) 0.002(3)
C8 0.078(4) 0.052(3) 0.065(4) 0.009(3) 0.002(3) 0.010(3)
C9 0.077(7) 0.058(5) 0.061(5) 0.013(4) -0.005(4) 0.016(4)
C9' 0.08(2) 0.058(15) 0.061(16) 0.013(12) -0.005(13) 0.016(13)
C10 0.140(8) 0.091(5) 0.051(4) 0.006(4) -0.006(4) 0.024(5)

loop_
_atom_type_symbol
_atom_type_description
_atom_type_scat_dispersion_real
_atom_type_scat_dispersion_imag
_atom_type_scat_source
C C 0.0033 0.0016 'International Tables Vol C Tables 4.2.6.8 and 6.1.1.4'
H H 0.0000 0.0000 'International Tables Vol C Tables 4.2.6.8 and 6.1.1.4'
N N 0.0061 0.0033 'International Tables Vol C Tables 4.2.6.8 and 6.1.1.4'
O O 0.0106 0.0060 'International Tables Vol C Tables 4.2.6.8 and 6.1.1.4'
Mn Mn 0.3368 0.7283 'International Tables Vol C Tables 4.2.6.8 and 6.1.1.4'
Ag Ag -0.8971 1.1015 'International Tables Vol C Tables 4.2.6.8 and 6.1.1.4'

loop_
_geom_angle_atom_site_label_1
_geom_angle_atom_site_label_2
_geom_angle_atom_site_label_3
_geom_angle
_geom_angle_site_symmetry_1
_geom_angle_site_symmetry_3
_geom_angle_publ_flag
C1 Ag1 C1 176.9(3) 2 . ?
C1 Ag1 Ag2 78.19(17) 2 2 ?
C1 Ag1 Ag2 103.29(17) . 2 ?
C2' Ag2 C2' 17(3) 17_665 . ?
C2' Ag2 C2 158(2) 17_665 . ?
C2' Ag2 C2 175.1(10) . . ?
C2' Ag2 Ag2 11(2) 17_665 17_665 ?
C2' Ag2 Ag2 5.5(10) . 17_665 ?
C2 Ag2 Ag2 169.6(4) . 17_665 ?
N3 Mn1 N1 92.92(12) . 2_655 ?
N3 Mn1 N1 92.92(12) . . ?
N1 Mn1 N1 174.2(2) 2_655 . ?
N3 Mn1 N4 70.96(11) . 2_655 ?
N1 Mn1 N4 92.88(18) 2_655 2_655 ?
N1 Mn1 N4 89.02(18) . 2_655 ?
N3 Mn1 N4 70.96(11) . . ?
N1 Mn1 N4 89.03(18) 2_655 . ?
N1 Mn1 N4 92.88(18) . . ?
N4 Mn1 N4 141.9(2) 2_655 . ?
N3 Mn1 O1 143.25(10) . . ?
N1 Mn1 O1 88.11(16) 2_655 . ?
N1 Mn1 O1 87.21(16) . . ?
N4 Mn1 O1 145.72(15) 2_655 . ?
N4 Mn1 O1 72.32(15) . . ?
N3 Mn1 O1 143.25(10) . 2_655 ?
N1 Mn1 O1 87.21(16) 2_655 2_655 ?
N1 Mn1 O1 88.11(16) . 2_655 ?
N4 Mn1 O1 72.32(15) 2_655 2_655 ?
N4 Mn1 O1 145.72(15) . 2_655 ?
O1 Mn1 O1 73.5(2) . 2_655 ?
C9' O1 C10 134.4(12) . . ?
C9' O1 C9 54.5(13) . . ?
C10 O1 C9 118.4(6) . . ?
C9' O1 Mn1 110.8(11) . . ?
C10 O1 Mn1 112.1(4) . . ?
C9 O1 Mn1 112.9(4) . . ?
H3C O3 H3D 108.2 . . ?
C1 N1 Mn1 164.6(5) . . ?
Ag2 N2' C2' 52(9) 17_665 . ?
C3 N3 C3 122.5(6) 2_655 . ?
C3 N3 Mn1 118.7(3) 2_655 . ?
C3 N3 Mn1 118.7(3) . . ?
C6 N4 C8 123.2(4) . . ?
C6 N4 Mn1 120.6(3) . . ?
C8 N4 Mn1 116.2(3) . . ?
N1 C1 Ag1 177.0(5) . . ?
N2 C2 Ag2 176.2(16) . . ?
Ag2 C2' C2' 148(5) 17_665 17_665 ?
Ag2 C2' N2' 15(3) 17_665 . ?
C2' C2' N2' 163(6) 17_665 . ?
Ag2 C2' Ag2 163(3) 17_665 . ?
C2' C2' Ag2 15(3) 17_665 . ?
N2' C2' Ag2 175(4) . . ?
N3 C3 C4 120.0(5) . . ?
N3 C3 C6 114.8(5) . . ?
C4 C3 C6 125.3(5) . . ?
C3 C4 C5 118.6(6) . . ?
C3 C4 H4 120.7 . . ?
C5 C4 H4 120.7 . . ?
C4 C5 C4 120.3(8) . 2_655 ?
C4 C5 H5 119.8 . . ?
C4 C5 H5 119.8 2_655 . ?
N4 C6 C7 125.5(5) . . ?
N4 C6 C3 115.0(4) . . ?
C7 C6 C3 119.6(5) . . ?
C6 C7 H7A 109.5 . . ?
C6 C7 H7B 109.5 . . ?
H7A C7 H7B 109.5 . . ?
C6 C7 H7C 109.5 . . ?
H7A C7 H7C 109.5 . . ?
H7B C7 H7C 109.5 . . ?
N4 C8 C9 109.2(5) . . ?
N4 C8 C9' 105.3(10) . . ?
C9 C8 C9' 48.6(12) . . ?
N4 C8 H8A 109.8 . . ?
C9 C8 H8A 109.8 . . ?
C9' C8 H8A 143.8 . . ?
N4 C8 H8B 109.8 . . ?
C9 C8 H8B 109.8 . . ?
C9' C8 H8B 66.0 . . ?
H8A C8 H8B 108.3 . . ?
N4 C8 H8C 110.7 . . ?
C9 C8 H8C 64.0 . . ?
C9' C8 H8C 110.6 . . ?
H8A C8 H8C 48.4 . . ?
H8B C8 H8C 138.5 . . ?
N4 C8 H8D 111.0 . . ?
C9 C8 H8D 138.9 . . ?
C9' C8 H8D 110.7 . . ?
H8A C8 H8D 63.9 . . ?
H8B C8 H8D 46.9 . . ?
H8C C8 H8D 108.6 . . ?
O1 C9 C8 106.7(6) . . ?
O1 C9 H8C 138.6 . . ?
C8 C9 H8C 38.1 . . ?
O1 C9 H9A 110.4 . . ?
C8 C9 H9A 110.4 . . ?
H8C C9 H9A 104.4 . . ?
O1 C9 H9B 110.4 . . ?
C8 C9 H9B 110.4 . . ?
H8C C9 H9B 77.6 . . ?
H9A C9 H9B 108.6 . . ?
O1 C9' C8 109(2) . . ?
O1 C9' H9'1 109.9 . . ?
C8 C9' H9'1 109.9 . . ?
O1 C9' H9'2 109.9 . . ?
C8 C9' H9'2 109.9 . . ?
H9'1 C9' H9'2 108.3 . . ?
C10 C10 O1 113.4(6) 2_655 . ?
C10 C10 H10A 108.9 2_655 . ?
O1 C10 H10A 108.9 . . ?
C10 C10 H10B 108.9 2_655 . ?
O1 C10 H10B 108.9 . . ?
H10A C10 H10B 107.7 . . ?

loop_
_geom_bond_atom_site_label_1
_geom_bond_atom_site_label_2
_geom_bond_distance
_geom_bond_site_symmetry_2
_geom_bond_publ_flag
Ag1 C1 2.039(6) 2 ?
Ag1 C1 2.039(6) . ?
Ag1 Ag2 3.279(4) 2 ?
Ag2 C2' 1.00(4) 17_665 ?
Ag2 C2' 2.01(4) . ?
Ag2 C2 2.12(2) . ?
Ag2 Ag2 2.986(11) 17_665 ?
Mn1 N3 2.219(6) . ?
Mn1 N1 2.237(5) 2_655 ?
Mn1 N1 2.237(5) . ?
Mn1 N4 2.250(4) 2_655 ?
Mn1 N4 2.250(4) . ?
Mn1 O1 2.261(4) . ?
Mn1 O1 2.261(4) 2_655 ?
O1 C9' 1.35(3) . ?
O1 C10 1.412(9) . ?
O1 C9 1.418(9) . ?
O2 H2 0.8476 . ?
O3 H3C 0.8455 . ?
O3 H3D 0.8514 . ?
N1 C1 1.125(9) . ?
N2 C2 1.06(2) . ?
N2' Ag2 0.34(7) 17_665 ?
N2' C2' 1.17(7) . ?
N3 C3 1.340(6) 2_655 ?
N3 C3 1.340(6) . ?
N4 C6 1.264(7) . ?
N4 C8 1.460(7) . ?
C2' Ag2 1.00(4) 17_665 ?
C2' C2' 1.10(8) 17_665 ?
C3 C4 1.389(8) . ?
C3 C6 1.498(7) . ?
C4 C5 1.389(8) . ?
C4 H4 0.9300 . ?
C5 C4 1.389(8) 2_655 ?
C5 H5 0.9300 . ?
C6 C7 1.495(7) . ?
C7 H7A 0.9600 . ?
C7 H7B 0.9600 . ?
C7 H7C 0.9600 . ?
C8 C9 1.528(11) . ?
C8 C9' 1.55(3) . ?
C8 H8A 0.9700 . ?
C8 H8B 0.9700 . ?
C8 H8C 0.9649 . ?
C8 H8D 0.9710 . ?
C9 H9A 0.9700 . ?
C9 H9B 0.9700 . ?
C9' H9'1 0.9700 . ?
C9' H9'2 0.9700 . ?
C10 C10 1.389(16) 2_655 ?
C10 H10A 0.9700 . ?
C10 H10B 0.9700 . ?
